data_7132418
loop_
_publ_author_name
'Patra, Kamaless'
'Brennessel, William W.'
'Matson, Ellen M.'

_publ_section_title
;
 Molybdenum sulphide clusters as redox-active supports for low-valent
 uranium.
;
_journal_issue 5
_journal_name_full 'Chemical communications (Cambridge, England)'
_journal_page_first 530
_journal_page_last 533
_journal_paper_doi 10.1039/d3cc05561b
_journal_volume 60
_journal_year 2024
_chemical_formula_moiety 'C40 H60 I2 Mo3 S4 U, 2(C6 D6)'
_chemical_formula_sum 'C52 H60 D12 I2 Mo3 S4 U'
_chemical_formula_weight 1617.06
_space_group_crystal_system triclinic
_space_group_IT_number 2
_space_group_name_Hall '-P 1'
_space_group_name_H-M_alt 'P -1'
_atom_sites_solution_hydrogens geom
_atom_sites_solution_primary dual
_atom_sites_solution_secondary difmap
_audit_creation_date 2023-04-20
_audit_creation_method
;
Olex2 1.5
(compiled 2023.03.06 svn.rbb2c1857 for OlexSys, GUI svn.r6748)
;
_audit_update_record
;
2023-11-08 deposited with the CCDC.	2023-11-29 downloaded from the CCDC.
;
_cell_angle_alpha 90.0360(10)
_cell_angle_beta 109.1620(10)
_cell_angle_gamma 110.9690(10)
_cell_formula_units_Z 2
_cell_length_a 13.30840(10)
_cell_length_b 13.3384(3)
_cell_length_c 17.3783(3)
_cell_measurement_reflns_used 64472
_cell_measurement_temperature 100.00(10)
_cell_measurement_theta_max 79.4550
_cell_measurement_theta_min 3.5710
_cell_volume 2696.47(8)
_computing_cell_refinement 'CrysAlisPro 1.171.42.85a (Rigaku OD, 2023)'
_computing_data_collection 'CrysAlisPro 1.171.42.85a (Rigaku OD, 2023)'
_computing_data_reduction 'CrysAlisPro 1.171.42.85a (Rigaku OD, 2023)'
_computing_molecular_graphics 'Olex2 1.5 (Dolomanov et al., 2009)'
_computing_publication_material 'Olex2 1.5 (Dolomanov et al., 2009)'
_computing_structure_refinement 'SHELXL 2019/2 (Sheldrick, 2015b)'
_computing_structure_solution 'SHELXT 2018/2 (Sheldrick, 2015a)'
_diffrn_ambient_environment N~2~
_diffrn_ambient_temperature 100.00(10)
_diffrn_detector 'Hybrid Pixel Array Detector'
_diffrn_detector_area_resol_mean 10.0000
_diffrn_detector_type HyPix
_diffrn_measured_fraction_theta_full 0.997
_diffrn_measured_fraction_theta_max 0.980
_diffrn_measurement_details
;
List of Runs (angles in degrees, time in seconds):

  # Type    Start    End  Width  t~exp~   \w     \q     \k     \f   Frames
#--------------------------------------------------------------------------
  1  \w    -81.00   3.00   0.50    0.20    --  -47.28 104.00 -25.00  168
  2  \w     18.00  83.00   0.50    0.20    --   47.28-104.00-126.00  130
  3  \w   -162.00 -84.00   0.50    0.81    --  -91.75-104.00-126.00  156
  4  \w    -81.00 -21.00   0.50    0.81    --  -91.75 104.00 -25.00  120
  5  \w    106.00 178.00   0.50    0.81    --  113.25 104.00 -25.00  144
  6  \w     43.00 107.00   0.50    0.81    --  113.25-104.00-126.00  128
  7  \w    -14.00  28.00   0.50    0.20    --  -47.28  19.00 120.00   84
  8  \w    -14.00  28.00   0.50    0.20    --  -47.28  19.00-120.00   84
  9  \w    -86.00 -13.00   0.50    0.20    --  -47.28 125.00-120.00  146
 10  \w   -119.00 -25.00   0.50    0.20    --  -47.28 -77.00-150.00  188
 11  \w    -14.00  28.00   0.50    0.20    --  -47.28  19.00 -30.00   84
 12  \w    -38.00  26.00   0.50    0.20    --  -47.28  38.00   0.00  128
 13  \w    -14.00  28.00   0.50    0.20    --  -47.28  19.00 -90.00   84
 14  \w     34.00  93.00   0.50    0.20    --   47.28-125.00-120.00  118
 15  \w    -27.00  18.00   0.50    0.20    --   47.28 -19.00 -30.00   90
 16  \w    -47.00 -20.00   0.50    0.81    --  -91.75  45.00 120.00   54
 17  \w    -47.00 -20.00   0.50    0.81    --  -91.75  45.00 -90.00   54
 18  \w   -163.00 -76.00   0.50    0.81    --  -91.75 -60.00 -45.92  174
 19  \w     42.00 106.00   0.50    0.81    --  113.25 -94.00 -90.00  128
 20  \w     42.00 106.00   0.50    0.81    --  113.25 -94.00   0.00  128
 21  \w     44.00 111.00   0.50    0.81    --  113.25-125.00-150.00  134
 22  \w     42.00  76.00   0.50    0.81    --  113.25 -61.00 120.00   68
 23  \w     42.00  76.00   0.50    0.81    --  113.25 -61.00  30.00   68
 24  \w     91.00 178.00   0.50    0.81    --  113.25  77.00 120.00  174
 25  \w     42.00 106.00   0.50    0.81    --  113.25 -94.00-120.00  128
 26  \w     42.00 106.00   0.50    0.81    --  113.25 -94.00  30.00  128
 27  \w    100.00 178.00   0.50    0.81    --  113.25  15.00 -90.00  156
 28  \w     42.00  76.00   0.50    0.81    --  113.25 -61.00 150.00   68
 29  \w     42.00 106.00   0.50    0.81    --  113.25 -94.00 120.00  128
 30  \w    100.00 178.00   0.50    0.81    --  113.25  15.00 -60.00  156
 31  \w    100.00 178.00   0.50    0.81    --  113.25  15.00 150.00  156
 32  \w     42.00  76.00   0.50    0.81    --  113.25 -61.00   0.00   68
 33  \w     42.00  76.00   0.50    0.81    --  113.25 -61.00 -90.00   68
 34  \w     42.00  76.00   0.50    0.81    --  113.25 -61.00-180.00   68
 35  \w    101.00 178.00   0.50    0.81    --  113.25  45.00   0.00  154
 36  \w    101.00 178.00   0.50    0.81    --  113.25  30.00  60.00  154
 37  \w     42.00 106.00   0.50    0.81    --  113.25 -94.00 -30.00  128
 38  \w    101.00 178.00   0.50    0.81    --  113.25  30.00 120.00  154
 39  \w     44.00 111.00   0.50    0.81    --  113.25-125.00 120.00  134
 40  \w     42.00 106.00   0.50    0.81    --  113.25 -94.00  90.00  128
 41  \w     42.00 106.00   0.50    0.81    --  113.25 -94.00-180.00  128
 42  \w     91.00 178.00   0.50    0.81    --  113.25  77.00  30.00  174
 43  \w     42.00  76.00   0.50    0.81    --  113.25 -61.00-120.00   68
 44  \w    101.00 178.00   0.50    0.81    --  113.25  45.00 -30.00  154
 45  \w     42.00 106.00   0.50    0.81    --  113.25 -94.00  60.00  128
 46  \w     42.00  76.00   0.50    0.81    --  113.25 -61.00 -30.00   68
 47  \w    100.00 178.00   0.50    0.81    --  113.25  15.00   0.00  156
 48  \w     42.00 106.00   0.50    0.81    --  113.25 -95.00 -61.10  128
 49  \w     42.00  76.00   0.50    0.81    --  113.25 -61.00  90.00   68
 50  \w   -119.00 -25.00   0.50    0.20    --  -47.28 -77.00 -90.00  188
 51  \w   -119.00 -25.00   0.50    0.20    --  -47.28 -77.00 -30.00  188
 52  \w   -119.00 -25.00   0.50    0.20    --  -47.28 -77.00-180.00  188
 53  \w   -119.00 -32.00   0.50    0.20    --  -47.28 -57.00  30.00  174
 54  \w   -119.00 -25.00   0.50    0.20    --  -47.28 -77.00   0.00  188
 55  \w   -119.00 -25.00   0.50    0.20    --  -47.28 -77.00 120.00  188
 56  \w     25.00 120.00   0.50    0.20    --   47.28  77.00  90.00  190
 57  \w     35.00 120.00   0.50    0.20    --   47.28  38.00  30.00  170
 58  \w     35.00 120.00   0.50    0.20    --   47.28  38.00 150.00  170
 59  \w     35.00 120.00   0.50    0.20    --   47.28  38.00 -60.00  170
 60  \w     35.00 120.00   0.50    0.20    --   47.28  38.00-120.00  170
 61  \w   -163.00 -77.00   0.50    0.81    --  -91.75 -77.00   0.00  172
 62  \w   -163.00 -69.00   0.50    0.81    --  -91.75 -76.00-159.51  188
 63  \w   -163.00 -69.00   0.50    0.81    --  -91.75 -77.00 -90.00  188
 64  \w   -163.00 -71.00   0.50    0.81    --  -91.75 -73.00  98.58  184
 65  \w   -163.00 -69.00   0.50    0.81    --  -91.75 -77.00  60.00  188
 66  \w   -163.00 -69.00   0.50    0.81    --  -91.75 -77.00 -60.00  188
 67  \w   -163.00 -69.00   0.50    0.81    --  -91.75 -77.00-120.00  188
 68  \w   -163.00 -71.00   0.50    0.81    --  -91.75 -72.00 147.02  184
 69  \w   -163.00 -69.00   0.50    0.81    --  -91.75 -77.00  30.00  188
 70  \w    101.00 178.00   0.50    0.81    --  113.25  30.00-150.00  154
;
_diffrn_measurement_device 'four-circle diffractometer'
_diffrn_measurement_device_type 'XtaLAB Synergy, Dualflex, HyPix'
_diffrn_measurement_method '\w scans'
_diffrn_orient_matrix_type 'CrysAlisPro convention (1999,Acta A55,543-557)'
_diffrn_orient_matrix_UB_11 -0.1286026000
_diffrn_orient_matrix_UB_12 -0.0216589000
_diffrn_orient_matrix_UB_13 -0.0223096000
_diffrn_orient_matrix_UB_21 0.0084303000
_diffrn_orient_matrix_UB_22 -0.0233905000
_diffrn_orient_matrix_UB_23 0.0882238000
_diffrn_orient_matrix_UB_31 0.0304781000
_diffrn_orient_matrix_UB_32 0.1206749000
_diffrn_orient_matrix_UB_33 0.0262122000
_diffrn_radiation_monochromator mirror
_diffrn_radiation_probe x-ray
_diffrn_radiation_type 'Cu K\a'
_diffrn_radiation_wavelength 1.54184
_diffrn_reflns_av_R_equivalents 0.0454
_diffrn_reflns_av_unetI/netI 0.0236
_diffrn_reflns_Laue_measured_fraction_full 0.997
_diffrn_reflns_Laue_measured_fraction_max 0.980
_diffrn_reflns_limit_h_max 17
_diffrn_reflns_limit_h_min -16
_diffrn_reflns_limit_k_max 16
_diffrn_reflns_limit_k_min -15
_diffrn_reflns_limit_l_max 21
_diffrn_reflns_limit_l_min -22
_diffrn_reflns_number 91758
_diffrn_reflns_point_group_measured_fraction_full 0.997
_diffrn_reflns_point_group_measured_fraction_max 0.980
_diffrn_reflns_theta_full 74.504
_diffrn_reflns_theta_max 80.527
_diffrn_reflns_theta_min 3.581
_diffrn_source 'micro-focus sealed X-ray tube'
_diffrn_source_type 'PhotonJet (Cu) X-ray Source'
_exptl_absorpt_coefficient_mu 24.610
_exptl_absorpt_correction_T_max 1.00000
_exptl_absorpt_correction_T_min 0.39677
_exptl_absorpt_correction_type multi-scan
_exptl_absorpt_process_details
;
CrysAlisPro 1.171.42.85a (Rigaku Oxford Diffraction, 2023)
Empirical absorption correction using spherical harmonics,
implemented in SCALE3 ABSPACK scaling algorithm.
;
_exptl_crystal_colour brown
_exptl_crystal_colour_primary brown
_exptl_crystal_density_diffrn 1.992
_exptl_crystal_description plate
_exptl_crystal_F_000 1544
_exptl_crystal_size_max 0.087
_exptl_crystal_size_mid 0.039
_exptl_crystal_size_min 0.033
_refine_diff_density_max 1.796
_refine_diff_density_min -1.502
_refine_diff_density_rms 0.153
_refine_ls_extinction_method none
_refine_ls_goodness_of_fit_ref 1.086
_refine_ls_hydrogen_treatment constr
_refine_ls_matrix_type full
_refine_ls_number_parameters 634
_refine_ls_number_reflns 11563
_refine_ls_number_restraints 204
_refine_ls_restrained_S_all 1.078
_refine_ls_R_factor_all 0.0294
_refine_ls_R_factor_gt 0.0284
_refine_ls_shift/su_max 0.003
_refine_ls_shift/su_mean 0.000
_refine_ls_structure_factor_coef Fsqd
_refine_ls_weighting_details 'w=1/[\s^2^(Fo^2^)+(0.0299P)^2^+14.3048P] where P=(Fo^2^+2Fc^2^)/3'
_refine_ls_weighting_scheme calc
_refine_ls_wR_factor_gt 0.0717
_refine_ls_wR_factor_ref 0.0722
_reflns_Friedel_coverage 0.000
_reflns_number_gt 11205
_reflns_number_total 11563
_reflns_threshold_expression 'I > 2\s(I)'
_cod_data_source_file d3cc05561b2.cif
_cod_data_source_block matkp07
_cod_depositor_comments 'Adding full bibliography for 7132418--7132420.cif.'
_cod_database_code 7132418
_shelx_shelxl_version_number 2019/2
_shelx_space_group_comment
;
The symmetry employed for this shelxl refinement is uniquely defined
by the following loop, which should always be used as a source of
symmetry information in preference to the above space-group names.
They are only intended as comments.
;
_shelx_estimated_absorpt_t_max 0.497
_shelx_estimated_absorpt_t_min 0.223
_olex2_refinement_description
;
1. Fixed Uiso
 At 1.2 times of:
  All C(H) groups
 At 1.5 times of:
  All C(H,H,H) groups
2. Uiso/Uaniso restraints and constraints
All non-hydrogen atoms have similar U: within 1.2A with sigma of 0.01 and sigma
for terminal atoms of 0.02 within 1.2A
3. Same fragment restrains
{C48, C49, C50, C51, C52, C47} sigma for 1-2: 0.02, 1-3: 0.04
{C52, C51, C50, C49, C48, C47} sigma for 1-2: 0.02, 1-3: 0.04
as in
{C47, C48, C49, C50, C51, C52}
{C47, C48, C49, C50, C51, C52} sigma for 1-2: 0.02, 1-3: 0.04
as in
{C47', C48', C49', C50', C51', C52'}
4. Others
 Sof(C47')=Sof(D47')=Sof(C48')=Sof(D48')=Sof(C49')=Sof(D49')=Sof(C50')=
 Sof(D50')=Sof(C51')=Sof(D51')=Sof(C52')=Sof(D52')=1-FVAR(1)
 Sof(C47)=Sof(D47)=Sof(C48)=Sof(D48)=Sof(C49)=Sof(D49)=Sof(C50)=Sof(D50)=
 Sof(C51)=Sof(D51)=Sof(C52)=Sof(D52)=FVAR(1)
5.a Aromatic/amide H refined with riding coordinates:
 C47'(D47'), C48'(D48'), C49'(D49'), C50'(D50'), C51'(D51'), C52'(D52'),
 C47(D47), C48(D48), C49(D49), C50(D50), C51(D51), C52(D52), C41(D41), C42(D42),
  C43(D43), C44(D44), C45(D45), C46(D46)
5.b Idealised Me refined as rotating group:
 C6(H6A,H6B,H6C), C7(H7A,H7B,H7C), C8(H8A,H8B,H8C), C9(H9A,H9B,H9C), C10(H10A,
 H10B,H10C), C16(H16A,H16B,H16C), C17(H17A,H17B,H17C), C18(H18A,H18B,H18C),
 C19(H19A,H19B,H19C), C20(H20A,H20B,H20C), C26(H26A,H26B,H26C), C27(H27A,H27B,
 H27C), C28(H28A,H28B,H28C), C29(H29A,H29B,H29C), C30(H30A,H30B,H30C), C36(H36A,
 H36B,H36C), C37(H37A,H37B,H37C), C38(H38A,H38B,H38C), C39(H39A,H39B,H39C),
 C40(H40A,H40B,H40C)
;
_olex2_submission_original_sample_id matkp07
_olex2_submission_special_instructions 'No special instructions were received'
_oxdiff_exptl_absorpt_empirical_details
;
Empirical correction (ABSPACK) includes:
- Absorption correction using spherical harmonics
- Frame scaling
;
_oxdiff_exptl_absorpt_empirical_full_max 2.139
_oxdiff_exptl_absorpt_empirical_full_min 0.702

loop_
_space_group_symop_operation_xyz
'x, y, z'
'-x, -y, -z'

loop_
_atom_site_label
_atom_site_type_symbol
_atom_site_fract_x
_atom_site_fract_y
_atom_site_fract_z
_atom_site_U_iso_or_equiv
_atom_site_adp_type
_atom_site_occupancy
_atom_site_site_symmetry_order
_atom_site_calc_flag
_atom_site_refinement_flags_posn
_atom_site_refinement_flags_adp
_atom_site_refinement_flags_occupancy
_atom_site_disorder_assembly
_atom_site_disorder_group
U1 U 0.73871(2) 0.90558(2) 0.71159(2) 0.01420(4) Uani 1 1 d . . . . .
I1 I 0.59116(3) 0.84920(3) 0.82078(2) 0.02462(7) Uani 1 1 d . . . . .
I2 I 0.87157(3) 1.12291(2) 0.82605(2) 0.02356(7) Uani 1 1 d . . . . .
Mo1 Mo 0.81489(3) 0.67533(3) 0.77646(2) 0.01469(7) Uani 1 1 d . . . . .
Mo2 Mo 1.00650(3) 0.86398(3) 0.77766(2) 0.01513(7) Uani 1 1 d . . . . .
Mo3 Mo 0.85301(3) 0.73099(3) 0.62449(2) 0.01664(7) Uani 1 1 d . . . . .
S1 S 0.68047(9) 0.69126(8) 0.65361(6) 0.01680(19) Uani 1 1 d . . . . .
S2 S 0.91649(9) 0.92323(9) 0.65572(6) 0.0176(2) Uani 1 1 d . . . . .
S3 S 0.87862(9) 0.84887(8) 0.84702(6) 0.01538(19) Uani 1 1 d . . . . .
S4 S 0.96996(9) 0.68414(9) 0.73900(6) 0.0184(2) Uani 1 1 d . . . . .
C1 C 0.5927(4) 1.0162(4) 0.6461(3) 0.0225(10) Uani 1 1 d . . . . .
C2 C 0.5253(4) 0.9059(4) 0.6121(3) 0.0235(10) Uani 1 1 d . . . . .
C3 C 0.5726(4) 0.8760(4) 0.5574(3) 0.0183(9) Uani 1 1 d . . . . .
C4 C 0.6680(4) 0.9684(4) 0.5572(3) 0.0187(9) Uani 1 1 d . . . . .
C5 C 0.6807(4) 1.0540(4) 0.6116(3) 0.0233(10) Uani 1 1 d . . . . .
C6 C 0.5665(6) 1.0822(5) 0.7001(3) 0.0361(13) Uani 1 1 d . . . . .
H6A H 0.534366 1.036796 0.737179 0.054 Uiso 1 1 calc R U . . .
H6B H 0.510697 1.110795 0.666273 0.054 Uiso 1 1 calc R U . . .
H6C H 0.637341 1.142459 0.732546 0.054 Uiso 1 1 calc R U . . .
C7 C 0.4135(4) 0.8367(6) 0.6199(3) 0.0396(14) Uani 1 1 d . . . . .
H7A H 0.412587 0.763906 0.628673 0.059 Uiso 1 1 calc R U . . .
H7B H 0.350151 0.832235 0.569489 0.059 Uiso 1 1 calc R U . . .
H7C H 0.404336 0.868729 0.666744 0.059 Uiso 1 1 calc R U . . .
C8 C 0.5165(5) 0.7745(4) 0.4989(3) 0.0272(10) Uani 1 1 d . . . . .
H8A H 0.573062 0.742272 0.501588 0.041 Uiso 1 1 calc R U . . .
H8B H 0.485879 0.790642 0.442960 0.041 Uiso 1 1 calc R U . . .
H8C H 0.453636 0.723390 0.513465 0.041 Uiso 1 1 calc R U . . .
C9 C 0.7296(4) 0.9783(5) 0.4982(3) 0.0281(11) Uani 1 1 d . . . . .
H9A H 0.790192 1.050787 0.509456 0.042 Uiso 1 1 calc R U . . .
H9B H 0.675212 0.967127 0.441935 0.042 Uiso 1 1 calc R U . . .
H9C H 0.764082 0.923677 0.504377 0.042 Uiso 1 1 calc R U . . .
C10 C 0.7628(6) 1.1693(4) 0.6205(4) 0.0394(15) Uani 1 1 d . . . . .
H10A H 0.768486 1.210392 0.669590 0.059 Uiso 1 1 calc R U . . .
H10B H 0.734477 1.202241 0.571860 0.059 Uiso 1 1 calc R U . . .
H10C H 0.838743 1.170174 0.625953 0.059 Uiso 1 1 calc R U . . .
C11 C 0.6584(4) 0.5480(4) 0.8045(3) 0.0220(9) Uani 1 1 d . . . . .
C12 C 0.7433(4) 0.6042(4) 0.8820(3) 0.0195(9) Uani 1 1 d . . . . .
C13 C 0.8430(4) 0.5822(4) 0.8918(3) 0.0205(9) Uani 1 1 d . . . . .
C14 C 0.8195(4) 0.5088(4) 0.8225(3) 0.0208(9) Uani 1 1 d . . . . .
C15 C 0.7050(4) 0.4885(4) 0.7688(3) 0.0204(9) Uani 1 1 d . . . . .
C16 C 0.5353(4) 0.5387(5) 0.7734(3) 0.0298(11) Uani 1 1 d . . . . .
H16A H 0.507439 0.532619 0.713296 0.045 Uiso 1 1 calc R U . . .
H16B H 0.530336 0.603276 0.796195 0.045 Uiso 1 1 calc R U . . .
H16C H 0.488075 0.474189 0.790553 0.045 Uiso 1 1 calc R U . . .
C17 C 0.7261(5) 0.6635(4) 0.9468(3) 0.0274(11) Uani 1 1 d . . . . .
H17A H 0.797766 0.724589 0.976508 0.041 Uiso 1 1 calc R U . . .
H17B H 0.704081 0.614121 0.985385 0.041 Uiso 1 1 calc R U . . .
H17C H 0.665138 0.690567 0.920944 0.041 Uiso 1 1 calc R U . . .
C18 C 0.9467(5) 0.6142(4) 0.9688(3) 0.0312(11) Uani 1 1 d . . . . .
H18A H 1.013506 0.617244 0.955243 0.047 Uiso 1 1 calc R U . . .
H18B H 0.933218 0.560725 1.006695 0.047 Uiso 1 1 calc R U . . .
H18C H 0.961170 0.685592 0.994932 0.047 Uiso 1 1 calc R U . . .
C19 C 0.8950(5) 0.4525(4) 0.8140(3) 0.0301(11) Uani 1 1 d . . . . .
H19A H 0.881578 0.387965 0.842217 0.045 Uiso 1 1 calc R U . . .
H19B H 0.975671 0.501599 0.838698 0.045 Uiso 1 1 calc R U . . .
H19C H 0.877130 0.430954 0.755676 0.045 Uiso 1 1 calc R U . . .
C20 C 0.6374(5) 0.4080(4) 0.6931(3) 0.0317(11) Uani 1 1 d . . . . .
H20A H 0.689768 0.387301 0.674075 0.048 Uiso 1 1 calc R U . . .
H20B H 0.594768 0.440139 0.650133 0.048 Uiso 1 1 calc R U . . .
H20C H 0.583273 0.343620 0.705420 0.048 Uiso 1 1 calc R U . . .
C21 C 0.7840(4) 0.6981(4) 0.4757(3) 0.0216(9) Uani 1 1 d . . . . .
C22 C 0.7566(4) 0.5963(4) 0.5063(3) 0.0239(10) Uani 1 1 d . . . . .
C23 C 0.8616(5) 0.5856(4) 0.5530(3) 0.0295(11) Uani 1 1 d . . . . .
C24 C 0.9538(5) 0.6818(5) 0.5519(3) 0.0293(11) Uani 1 1 d . . . . .
C25 C 0.9060(4) 0.7507(4) 0.5050(3) 0.0227(10) Uani 1 1 d . . . . .
C26 C 0.7029(4) 0.7268(4) 0.4050(3) 0.0259(10) Uani 1 1 d . . . . .
H26A H 0.727148 0.805793 0.408906 0.039 Uiso 1 1 calc R U . . .
H26B H 0.625039 0.695040 0.406822 0.039 Uiso 1 1 calc R U . . .
H26C H 0.703360 0.698424 0.353196 0.039 Uiso 1 1 calc R U . . .
C27 C 0.6389(5) 0.5116(4) 0.4837(3) 0.0357(13) Uani 1 1 d . . . . .
H27A H 0.583615 0.546100 0.478616 0.054 Uiso 1 1 calc R U . . .
H27B H 0.636466 0.463775 0.526424 0.054 Uiso 1 1 calc R U . . .
H27C H 0.618948 0.468973 0.431108 0.054 Uiso 1 1 calc R U . . .
C28 C 0.8731(8) 0.4847(6) 0.5853(4) 0.0524(19) Uani 1 1 d . . . . .
H28A H 0.878452 0.440148 0.543108 0.079 Uiso 1 1 calc R U . . .
H28B H 0.805679 0.443705 0.599600 0.079 Uiso 1 1 calc R U . . .
H28C H 0.942613 0.504155 0.634375 0.079 Uiso 1 1 calc R U . . .
C29 C 1.0796(5) 0.7012(7) 0.5845(4) 0.0480(18) Uani 1 1 d . . . . .
H29A H 1.096278 0.664237 0.633075 0.072 Uiso 1 1 calc R U . . .
H29B H 1.124869 0.779118 0.599571 0.072 Uiso 1 1 calc R U . . .
H29C H 1.099716 0.672797 0.542056 0.072 Uiso 1 1 calc R U . . .
C30 C 0.9696(5) 0.8554(5) 0.4811(3) 0.0335(12) Uani 1 1 d . . . . .
H30A H 0.987318 0.841003 0.432720 0.050 Uiso 1 1 calc R U . . .
H30B H 1.041248 0.894966 0.526725 0.050 Uiso 1 1 calc R U . . .
H30C H 0.921960 0.898947 0.468019 0.050 Uiso 1 1 calc R U . . .
C31 C 1.1568(4) 1.0383(4) 0.8180(3) 0.0243(10) Uani 1 1 d . . . . .
C32 C 1.1915(4) 0.9730(4) 0.7760(3) 0.0229(10) Uani 1 1 d . . . . .
C33 C 1.2033(4) 0.8870(4) 0.8221(3) 0.0237(10) Uani 1 1 d . . . . .
C34 C 1.1732(4) 0.8988(4) 0.8919(3) 0.0225(9) Uani 1 1 d . . . . .
C35 C 1.1473(4) 0.9937(4) 0.8909(3) 0.0209(9) Uani 1 1 d . . . . .
C36 C 1.1510(5) 1.1454(4) 0.7959(4) 0.0349(12) Uani 1 1 d . . . . .
H36A H 1.229039 1.199457 0.808607 0.052 Uiso 1 1 calc R U . . .
H36B H 1.112618 1.168730 0.827674 0.052 Uiso 1 1 calc R U . . .
H36C H 1.107581 1.137993 0.737087 0.052 Uiso 1 1 calc R U . . .
C37 C 1.2247(5) 1.0015(5) 0.7021(3) 0.0341(12) Uani 1 1 d . . . . .
H37A H 1.297468 1.064425 0.718321 0.051 Uiso 1 1 calc R U . . .
H37B H 1.164602 1.018769 0.661065 0.051 Uiso 1 1 calc R U . . .
H37C H 1.233872 0.939857 0.678670 0.051 Uiso 1 1 calc R U . . .
C38 C 1.2547(5) 0.8088(5) 0.8080(4) 0.0341(12) Uani 1 1 d . . . . .
H38A H 1.250529 0.803975 0.750641 0.051 Uiso 1 1 calc R U . . .
H38B H 1.211974 0.737269 0.819425 0.051 Uiso 1 1 calc R U . . .
H38C H 1.335231 0.834026 0.844510 0.051 Uiso 1 1 calc R U . . .
C39 C 1.1874(5) 0.8338(5) 0.9623(3) 0.0381(13) Uani 1 1 d . . . . .
H39A H 1.266536 0.866040 1.001374 0.057 Uiso 1 1 calc R U . . .
H39B H 1.170976 0.759222 0.941570 0.057 Uiso 1 1 calc R U . . .
H39C H 1.134061 0.833853 0.990001 0.057 Uiso 1 1 calc R U . . .
C40 C 1.1275(5) 1.0413(5) 0.9602(3) 0.0302(11) Uani 1 1 d . . . . .
H40A H 1.201624 1.083940 1.002543 0.045 Uiso 1 1 calc R U . . .
H40B H 1.082825 0.982799 0.983883 0.045 Uiso 1 1 calc R U . . .
H40C H 1.085011 1.088152 0.939361 0.045 Uiso 1 1 calc R U . . .
C47' C 0.2681(19) 0.5406(17) 0.8185(12) 0.037(4) Uani 0.338(10) 1 d D U P A 2
D47' D 0.322250 0.585905 0.867906 0.044 Uiso 0.338(10) 1 calc R U P A 2
C48' C 0.276(2) 0.5668(18) 0.7435(14) 0.040(4) Uani 0.338(10) 1 d D U P A 2
D48' D 0.331132 0.633934 0.740121 0.048 Uiso 0.338(10) 1 calc R U P A 2
C49' C 0.2030(19) 0.4950(16) 0.6732(12) 0.041(4) Uani 0.338(10) 1 d D U P A 2
D49' D 0.213049 0.509988 0.622174 0.049 Uiso 0.338(10) 1 calc R U P A 2
C50' C 0.1161(17) 0.4020(15) 0.6762(12) 0.042(4) Uani 0.338(10) 1 d D U P A 2
D50' D 0.068403 0.351626 0.627964 0.050 Uiso 0.338(10) 1 calc R U P A 2
C51' C 0.0986(19) 0.3823(18) 0.7497(13) 0.031(4) Uani 0.338(10) 1 d D U P A 2
D51' D 0.031951 0.325078 0.751352 0.037 Uiso 0.338(10) 1 calc R U P A 2
C52' C 0.1803(18) 0.4477(17) 0.8206(11) 0.034(4) Uani 0.338(10) 1 d D U P A 2
D52' D 0.175866 0.428095 0.872291 0.041 Uiso 0.338(10) 1 calc R U P A 2
C47 C 0.2945(9) 0.5675(9) 0.8039(7) 0.038(3) Uani 0.662(10) 1 d D U P A 1
D47 D 0.358624 0.631817 0.831845 0.045 Uiso 0.662(10) 1 calc R U P A 1
C48 C 0.2619(12) 0.5411(10) 0.7202(7) 0.042(3) Uani 0.662(10) 1 d D U P A 1
D48 D 0.305419 0.585786 0.690652 0.050 Uiso 0.662(10) 1 calc R U P A 1
C49 C 0.1663(10) 0.4500(9) 0.6796(7) 0.046(3) Uani 0.662(10) 1 d D U P A 1
D49 D 0.141500 0.434387 0.621515 0.055 Uiso 0.662(10) 1 calc R U P A 1
C50 C 0.1062(11) 0.3812(10) 0.7226(7) 0.043(3) Uani 0.662(10) 1 d D U P A 1
D50 D 0.043233 0.316138 0.694780 0.052 Uiso 0.662(10) 1 calc R U P A 1
C51 C 0.1385(9) 0.4077(8) 0.8069(6) 0.034(2) Uani 0.662(10) 1 d D U P A 1
D51 D 0.095809 0.362811 0.836755 0.040 Uiso 0.662(10) 1 calc R U P A 1
C52 C 0.2336(8) 0.5001(8) 0.8465(6) 0.033(2) Uani 0.662(10) 1 d D U P A 1
D52 D 0.257254 0.517432 0.904313 0.039 Uiso 0.662(10) 1 calc R U P A 1
C41 C 0.5903(8) 0.3241(6) 0.9143(5) 0.0569(19) Uani 1 1 d . . . . .
D41 D 0.638431 0.392992 0.907081 0.068 Uiso 1 1 calc R U . . .
C42 C 0.5960(6) 0.2330(6) 0.8858(4) 0.0494(17) Uani 1 1 d . . . . .
D42 D 0.647584 0.238164 0.857594 0.059 Uiso 1 1 calc R U . . .
C43 C 0.5279(6) 0.1325(6) 0.8969(4) 0.0456(15) Uani 1 1 d . . . . .
D43 D 0.532213 0.068747 0.876293 0.055 Uiso 1 1 calc R U . . .
C44 C 0.4539(5) 0.1254(6) 0.9380(4) 0.0477(16) Uani 1 1 d . . . . .
D44 D 0.408161 0.056503 0.946960 0.057 Uiso 1 1 calc R U . . .
C45 C 0.4455(6) 0.2165(7) 0.9659(5) 0.0529(18) Uani 1 1 d . . . . .
D45 D 0.393057 0.211205 0.993337 0.064 Uiso 1 1 calc R U . . .
C46 C 0.5142(8) 0.3169(7) 0.9541(5) 0.059(2) Uani 1 1 d . . . . .
D46 D 0.508937 0.380860 0.973421 0.071 Uiso 1 1 calc R U . . .

loop_
_atom_site_aniso_label
_atom_site_aniso_U_11
_atom_site_aniso_U_22
_atom_site_aniso_U_33
_atom_site_aniso_U_23
_atom_site_aniso_U_13
_atom_site_aniso_U_12
U1 0.01446(7) 0.01363(7) 0.01443(7) 0.00188(5) 0.00367(5) 0.00653(5)
I1 0.02400(14) 0.02990(16) 0.02648(15) 0.00994(12) 0.01255(12) 0.01423(12)
I2 0.02661(15) 0.01838(14) 0.02165(14) -0.00074(11) 0.00339(11) 0.00858(11)
Mo1 0.01593(15) 0.01384(16) 0.01356(15) 0.00157(12) 0.00302(12) 0.00677(13)
Mo2 0.01390(15) 0.01609(16) 0.01465(15) 0.00049(12) 0.00350(12) 0.00621(13)
Mo3 0.01835(16) 0.01778(17) 0.01373(15) 0.00023(12) 0.00451(13) 0.00779(13)
S1 0.0176(5) 0.0161(5) 0.0148(5) 0.0017(4) 0.0029(4) 0.0068(4)
S2 0.0169(5) 0.0195(5) 0.0157(5) 0.0017(4) 0.0050(4) 0.0068(4)
S3 0.0156(4) 0.0146(5) 0.0150(4) 0.0016(4) 0.0033(4) 0.0065(4)
S4 0.0200(5) 0.0193(5) 0.0171(5) -0.0002(4) 0.0045(4) 0.0106(4)
C1 0.028(2) 0.029(3) 0.015(2) 0.0042(18) 0.0035(18) 0.020(2)
C2 0.020(2) 0.032(3) 0.020(2) 0.0070(19) 0.0047(18) 0.013(2)
C3 0.021(2) 0.018(2) 0.015(2) 0.0031(16) 0.0049(17) 0.0079(18)
C4 0.019(2) 0.021(2) 0.017(2) 0.0062(17) 0.0061(17) 0.0076(18)
C5 0.030(3) 0.014(2) 0.021(2) 0.0045(17) 0.0031(19) 0.0085(19)
C6 0.053(4) 0.044(3) 0.027(3) 0.005(2) 0.010(2) 0.040(3)
C7 0.015(2) 0.069(4) 0.028(3) 0.012(3) 0.003(2) 0.012(3)
C8 0.032(3) 0.024(3) 0.018(2) 0.0021(19) -0.0005(19) 0.011(2)
C9 0.024(2) 0.043(3) 0.021(2) 0.010(2) 0.0089(19) 0.016(2)
C10 0.051(4) 0.016(2) 0.028(3) 0.010(2) -0.002(2) 0.002(2)
C11 0.018(2) 0.017(2) 0.027(2) 0.0053(18) 0.0037(18) 0.0057(18)
C12 0.027(2) 0.014(2) 0.016(2) 0.0028(16) 0.0080(18) 0.0065(18)
C13 0.022(2) 0.019(2) 0.017(2) 0.0032(17) 0.0040(18) 0.0075(18)
C14 0.029(2) 0.016(2) 0.017(2) 0.0035(17) 0.0047(18) 0.0110(19)
C15 0.024(2) 0.015(2) 0.018(2) 0.0019(17) 0.0035(18) 0.0074(18)
C16 0.019(2) 0.032(3) 0.036(3) 0.013(2) 0.008(2) 0.007(2)
C17 0.044(3) 0.023(2) 0.023(2) 0.0089(19) 0.017(2) 0.018(2)
C18 0.032(3) 0.029(3) 0.024(2) 0.005(2) 0.002(2) 0.011(2)
C19 0.037(3) 0.029(3) 0.035(3) 0.008(2) 0.014(2) 0.023(2)
C20 0.037(3) 0.020(2) 0.026(3) -0.003(2) 0.004(2) 0.005(2)
C21 0.024(2) 0.021(2) 0.019(2) -0.0011(17) 0.0097(18) 0.0061(19)
C22 0.031(3) 0.022(2) 0.017(2) -0.0032(18) 0.0064(19) 0.008(2)
C23 0.047(3) 0.030(3) 0.017(2) -0.0043(19) 0.008(2) 0.024(2)
C24 0.032(3) 0.042(3) 0.020(2) -0.006(2) 0.008(2) 0.022(2)
C25 0.023(2) 0.030(3) 0.016(2) -0.0043(18) 0.0092(18) 0.009(2)
C26 0.028(2) 0.030(3) 0.020(2) -0.0007(19) 0.0073(19) 0.011(2)
C27 0.048(3) 0.018(2) 0.024(3) -0.007(2) 0.012(2) -0.005(2)
C28 0.102(6) 0.040(4) 0.032(3) 0.002(3) 0.020(4) 0.049(4)
C29 0.040(3) 0.090(5) 0.029(3) -0.007(3) 0.008(3) 0.045(4)
C30 0.028(3) 0.037(3) 0.027(3) -0.005(2) 0.015(2) -0.002(2)
C31 0.017(2) 0.024(2) 0.029(2) 0.0032(19) 0.0068(19) 0.0051(19)
C32 0.015(2) 0.030(3) 0.019(2) 0.0010(19) 0.0060(17) 0.0046(19)
C33 0.013(2) 0.029(3) 0.025(2) -0.0007(19) 0.0007(17) 0.0075(19)
C34 0.017(2) 0.027(2) 0.016(2) 0.0012(18) 0.0002(17) 0.0054(19)
C35 0.017(2) 0.021(2) 0.020(2) -0.0019(17) 0.0042(17) 0.0027(18)
C36 0.031(3) 0.025(3) 0.044(3) 0.007(2) 0.011(2) 0.007(2)
C37 0.023(2) 0.044(3) 0.031(3) 0.004(2) 0.013(2) 0.005(2)
C38 0.024(3) 0.038(3) 0.042(3) 0.001(2) 0.008(2) 0.018(2)
C39 0.034(3) 0.040(3) 0.028(3) 0.013(2) 0.000(2) 0.010(3)
C40 0.026(3) 0.035(3) 0.023(2) -0.007(2) 0.004(2) 0.009(2)
C47' 0.037(8) 0.030(8) 0.044(7) 0.008(6) 0.010(6) 0.018(6)
C48' 0.033(6) 0.036(7) 0.063(8) 0.008(7) 0.024(7) 0.020(6)
C49' 0.039(8) 0.045(9) 0.056(7) 0.011(7) 0.028(6) 0.026(6)
C50' 0.043(8) 0.034(8) 0.052(7) -0.003(7) 0.015(7) 0.021(6)
C51' 0.035(6) 0.029(6) 0.044(8) 0.009(7) 0.029(6) 0.016(5)
C52' 0.037(8) 0.028(8) 0.042(7) 0.011(6) 0.013(6) 0.019(6)
C47 0.030(5) 0.028(5) 0.061(6) 0.012(4) 0.019(4) 0.015(4)
C48 0.042(6) 0.044(7) 0.056(6) 0.014(5) 0.028(5) 0.024(5)
C49 0.046(7) 0.048(8) 0.053(5) 0.005(5) 0.016(5) 0.029(5)
C50 0.039(4) 0.035(4) 0.057(8) -0.008(6) 0.017(6) 0.017(4)
C51 0.035(5) 0.023(5) 0.049(5) 0.008(4) 0.019(4) 0.013(4)
C52 0.039(5) 0.027(5) 0.041(5) 0.010(4) 0.014(4) 0.022(4)
C41 0.079(5) 0.041(4) 0.053(4) 0.021(3) 0.031(4) 0.017(4)
C42 0.056(4) 0.067(5) 0.038(3) 0.013(3) 0.028(3) 0.028(4)
C43 0.041(3) 0.046(4) 0.044(4) -0.007(3) 0.006(3) 0.019(3)
C44 0.032(3) 0.044(4) 0.046(4) 0.005(3) 0.004(3) -0.001(3)
C45 0.047(4) 0.069(5) 0.050(4) 0.001(4) 0.028(3) 0.020(4)
C46 0.083(6) 0.058(5) 0.052(4) 0.005(4) 0.026(4) 0.042(4)

loop_
_atom_type_symbol
_atom_type_description
_atom_type_scat_dispersion_real
_atom_type_scat_dispersion_imag
_atom_type_scat_source
C C 0.0181 0.0091 'International Tables Vol C Tables 4.2.6.8 and 6.1.1.4'
H H 0.0000 0.0000 'International Tables Vol C Tables 4.2.6.8 and 6.1.1.4'
D D 0.0000 0.0000 'International Tables Vol C Tables 4.2.6.8 and 6.1.1.4'
I I -0.3257 6.8362 'International Tables Vol C Tables 4.2.6.8 and 6.1.1.4'
Mo Mo -0.0483 2.7339 'International Tables Vol C Tables 4.2.6.8 and 6.1.1.4'
S S 0.3331 0.5567 'International Tables Vol C Tables 4.2.6.8 and 6.1.1.4'
U U -4.3638 13.4090 'International Tables Vol C Tables 4.2.6.8 and 6.1.1.4'

loop_
_geom_angle_atom_site_label_1
_geom_angle_atom_site_label_2
_geom_angle_atom_site_label_3
_geom_angle
_geom_angle_site_symmetry_1
_geom_angle_site_symmetry_3
_geom_angle_publ_flag
I1 U1 I2 85.065(9) . . ?
S1 U1 I1 94.19(2) . . ?
S1 U1 I2 158.52(2) . . ?
S1 U1 S2 78.83(3) . . ?
S1 U1 S3 80.57(3) . . ?
S1 U1 C1 121.65(11) . . ?
S1 U1 C2 92.63(11) . . ?
S1 U1 C3 76.85(10) . . ?
S1 U1 C4 95.14(10) . . ?
S1 U1 C5 123.41(10) . . ?
S2 U1 I1 159.23(2) . . ?
S2 U1 I2 94.34(2) . . ?
S2 U1 S3 81.11(3) . . ?
S2 U1 C1 120.65(10) . . ?
S2 U1 C2 124.17(10) . . ?
S2 U1 C3 96.13(10) . . ?
S2 U1 C5 91.34(11) . . ?
S3 U1 I1 78.44(2) . . ?
S3 U1 I2 78.25(2) . . ?
S3 U1 C1 149.85(10) . . ?
S3 U1 C2 152.28(10) . . ?
S3 U1 C5 153.14(11) . . ?
C1 U1 I1 79.71(10) . . ?
C1 U1 I2 79.40(10) . . ?
C2 U1 I1 75.27(10) . . ?
C2 U1 I2 107.83(11) . . ?
C2 U1 C1 29.41(15) . . ?
C3 U1 I1 101.32(9) . . ?
C3 U1 I2 124.40(9) . . ?
C3 U1 S3 157.35(10) . . ?
C3 U1 C1 48.80(13) . . ?
C3 U1 C2 29.61(13) . . ?
C3 U1 C5 48.70(13) . . ?
C4 U1 I1 123.39(9) . . ?
C4 U1 I2 103.19(10) . . ?
C4 U1 S2 77.01(9) . . ?
C4 U1 S3 158.12(10) . . ?
C4 U1 C1 48.63(13) . . ?
C4 U1 C2 48.63(13) . . ?
C4 U1 C3 29.61(13) . . ?
C4 U1 C5 29.36(14) . . ?
C5 U1 I1 108.62(11) . . ?
C5 U1 I2 76.66(10) . . ?
C5 U1 C1 29.50(15) . . ?
C5 U1 C2 48.51(15) . . ?
S1 Mo1 C11 87.75(12) . . ?
S1 Mo1 C12 116.84(12) . . ?
S1 Mo1 C14 124.88(12) . . ?
S1 Mo1 C15 92.26(12) . . ?
S3 Mo1 S1 99.46(4) . . ?
S3 Mo1 C11 112.88(12) . . ?
S3 Mo1 C12 88.02(11) . . ?
S3 Mo1 C13 97.75(12) . . ?
S3 Mo1 C14 132.11(11) . . ?
S3 Mo1 C15 145.39(12) . . ?
S4 Mo1 S1 103.65(4) . . ?
S4 Mo1 S3 102.40(4) . . ?
S4 Mo1 C11 140.60(12) . . ?
S4 Mo1 C12 135.93(12) . . ?
S4 Mo1 C13 101.13(12) . . ?
S4 Mo1 C14 85.29(12) . . ?
S4 Mo1 C15 106.29(12) . . ?
C11 Mo1 C12 35.04(16) . . ?
C11 Mo1 C14 58.28(16) . . ?
C11 Mo1 C15 34.76(16) . . ?
C13 Mo1 S1 145.85(12) . . ?
C13 Mo1 C11 58.33(16) . . ?
C13 Mo1 C12 34.80(16) . . ?
C13 Mo1 C14 35.14(16) . . ?
C13 Mo1 C15 58.14(16) . . ?
C14 Mo1 C12 58.06(16) . . ?
C15 Mo1 C12 57.82(15) . . ?
C15 Mo1 C14 34.97(16) . . ?
S2 Mo2 C31 89.43(13) . . ?
S2 Mo2 C32 91.10(12) . . ?
S2 Mo2 C33 122.54(13) . . ?
S2 Mo2 C35 119.52(12) . . ?
S3 Mo2 S2 100.33(4) . . ?
S3 Mo2 C31 109.60(13) . . ?
S3 Mo2 C32 142.88(12) . . ?
S3 Mo2 C33 133.28(12) . . ?
S3 Mo2 C35 86.08(11) . . ?
S4 Mo2 S2 104.65(4) . . ?
S4 Mo2 S3 102.49(4) . . ?
S4 Mo2 C31 141.94(12) . . ?
S4 Mo2 C32 108.59(13) . . ?
S4 Mo2 C33 85.06(13) . . ?
S4 Mo2 C34 97.75(13) . . ?
S4 Mo2 C35 132.78(12) . . ?
C31 Mo2 C32 34.72(17) . . ?
C31 Mo2 C33 58.10(17) . . ?
C33 Mo2 C32 34.88(17) . . ?
C34 Mo2 S2 146.72(13) . . ?
C34 Mo2 S3 98.44(12) . . ?
C34 Mo2 C31 58.32(17) . . ?
C34 Mo2 C32 58.15(17) . . ?
C34 Mo2 C33 35.11(17) . . ?
C34 Mo2 C35 35.22(17) . . ?
C35 Mo2 C31 34.88(17) . . ?
C35 Mo2 C32 57.92(16) . . ?
C35 Mo2 C33 58.29(17) . . ?
S1 Mo3 S2 94.91(4) . . ?
S1 Mo3 C21 102.97(12) . . ?
S1 Mo3 C22 91.95(13) . . ?
S1 Mo3 C25 136.56(12) . . ?
S2 Mo3 C21 104.40(12) . . ?
S4 Mo3 S1 102.58(4) . . ?
S4 Mo3 S2 103.25(4) . . ?
S4 Mo3 C21 140.19(12) . . ?
S4 Mo3 C22 115.06(13) . . ?
S4 Mo3 C23 83.88(13) . . ?
S4 Mo3 C24 85.59(13) . . ?
S4 Mo3 C25 117.68(12) . . ?
C22 Mo3 S2 138.49(12) . . ?
C22 Mo3 C21 34.47(16) . . ?
C22 Mo3 C25 57.57(17) . . ?
C23 Mo3 S1 115.11(15) . . ?
C23 Mo3 S2 147.11(15) . . ?
C23 Mo3 C21 57.68(17) . . ?
C23 Mo3 C22 34.94(18) . . ?
C23 Mo3 C25 57.93(18) . . ?
C24 Mo3 S1 149.04(14) . . ?
C24 Mo3 S2 112.44(15) . . ?
C24 Mo3 C21 57.52(17) . . ?
C24 Mo3 C22 58.07(18) . . ?
C24 Mo3 C23 35.2(2) . . ?
C24 Mo3 C25 34.60(18) . . ?
C25 Mo3 S2 91.32(13) . . ?
C25 Mo3 C21 34.41(16) . . ?
Mo1 S1 U1 89.82(3) . . ?
Mo1 S1 Mo3 75.22(3) . . ?
Mo3 S1 U1 92.96(3) . . ?
Mo2 S2 U1 89.07(3) . . ?
Mo2 S2 Mo3 74.29(3) . . ?
Mo3 S2 U1 92.74(3) . . ?
Mo1 S3 U1 90.05(3) . . ?
Mo1 S3 Mo2 75.37(3) . . ?
Mo2 S3 U1 89.36(3) . . ?
Mo1 S4 Mo3 76.96(3) . . ?
Mo2 S4 Mo1 76.12(3) . . ?
Mo2 S4 Mo3 76.15(3) . . ?
C2 C1 U1 75.2(3) . . ?
C2 C1 C5 107.5(4) . . ?
C2 C1 C6 125.5(5) . . ?
C5 C1 U1 74.6(3) . . ?
C5 C1 C6 126.6(5) . . ?
C6 C1 U1 121.4(3) . . ?
C1 C2 U1 75.3(3) . . ?
C1 C2 C3 108.1(4) . . ?
C1 C2 C7 127.1(5) . . ?
C3 C2 U1 74.3(3) . . ?
C3 C2 C7 124.1(5) . . ?
C7 C2 U1 123.8(3) . . ?
C2 C3 U1 76.1(3) . . ?
C2 C3 C8 124.9(4) . . ?
C4 C3 U1 75.1(3) . . ?
C4 C3 C2 107.6(4) . . ?
C4 C3 C8 126.3(4) . . ?
C8 C3 U1 124.5(3) . . ?
C3 C4 U1 75.3(2) . . ?
C3 C4 C9 125.1(4) . . ?
C5 C4 U1 75.7(3) . . ?
C5 C4 C3 108.4(4) . . ?
C5 C4 C9 125.6(4) . . ?
C9 C4 U1 123.8(3) . . ?
C1 C5 U1 75.9(3) . . ?
C1 C5 C10 126.6(5) . . ?
C4 C5 U1 74.9(3) . . ?
C4 C5 C1 108.4(4) . . ?
C4 C5 C10 124.4(5) . . ?
C10 C5 U1 122.4(3) . . ?
C1 C6 H6A 109.5 . . ?
C1 C6 H6B 109.5 . . ?
C1 C6 H6C 109.5 . . ?
H6A C6 H6B 109.5 . . ?
H6A C6 H6C 109.5 . . ?
H6B C6 H6C 109.5 . . ?
C2 C7 H7A 109.5 . . ?
C2 C7 H7B 109.5 . . ?
C2 C7 H7C 109.5 . . ?
H7A C7 H7B 109.5 . . ?
H7A C7 H7C 109.5 . . ?
H7B C7 H7C 109.5 . . ?
C3 C8 H8A 109.5 . . ?
C3 C8 H8B 109.5 . . ?
C3 C8 H8C 109.5 . . ?
H8A C8 H8B 109.5 . . ?
H8A C8 H8C 109.5 . . ?
H8B C8 H8C 109.5 . . ?
C4 C9 H9A 109.5 . . ?
C4 C9 H9B 109.5 . . ?
C4 C9 H9C 109.5 . . ?
H9A C9 H9B 109.5 . . ?
H9A C9 H9C 109.5 . . ?
H9B C9 H9C 109.5 . . ?
C5 C10 H10A 109.5 . . ?
C5 C10 H10B 109.5 . . ?
C5 C10 H10C 109.5 . . ?
H10A C10 H10B 109.5 . . ?
H10A C10 H10C 109.5 . . ?
H10B C10 H10C 109.5 . . ?
C12 C11 Mo1 73.1(3) . . ?
C12 C11 C16 125.8(5) . . ?
C15 C11 Mo1 72.9(3) . . ?
C15 C11 C12 107.8(4) . . ?
C15 C11 C16 125.7(5) . . ?
C16 C11 Mo1 127.4(3) . . ?
C11 C12 Mo1 71.9(3) . . ?
C11 C12 C17 126.5(5) . . ?
C13 C12 Mo1 71.6(3) . . ?
C13 C12 C11 107.9(4) . . ?
C13 C12 C17 125.1(4) . . ?
C17 C12 Mo1 128.4(3) . . ?
C12 C13 Mo1 73.6(3) . . ?
C12 C13 C14 108.5(4) . . ?
C12 C13 C18 125.0(4) . . ?
C14 C13 Mo1 73.2(3) . . ?
C14 C13 C18 125.7(4) . . ?
C18 C13 Mo1 127.6(3) . . ?
C13 C14 Mo1 71.7(3) . . ?
C13 C14 C19 125.8(4) . . ?
C15 C14 Mo1 72.4(3) . . ?
C15 C14 C13 107.2(4) . . ?
C15 C14 C19 126.6(4) . . ?
C19 C14 Mo1 127.7(3) . . ?
C11 C15 Mo1 72.4(3) . . ?
C11 C15 C14 108.7(4) . . ?
C11 C15 C20 123.9(5) . . ?
C14 C15 Mo1 72.6(3) . . ?
C14 C15 C20 127.0(4) . . ?
C20 C15 Mo1 127.0(3) . . ?
C11 C16 H16A 109.5 . . ?
C11 C16 H16B 109.5 . . ?
C11 C16 H16C 109.5 . . ?
H16A C16 H16B 109.5 . . ?
H16A C16 H16C 109.5 . . ?
H16B C16 H16C 109.5 . . ?
C12 C17 H17A 109.5 . . ?
C12 C17 H17B 109.5 . . ?
C12 C17 H17C 109.5 . . ?
H17A C17 H17B 109.5 . . ?
H17A C17 H17C 109.5 . . ?
H17B C17 H17C 109.5 . . ?
C13 C18 H18A 109.5 . . ?
C13 C18 H18B 109.5 . . ?
C13 C18 H18C 109.5 . . ?
H18A C18 H18B 109.5 . . ?
H18A C18 H18C 109.5 . . ?
H18B C18 H18C 109.5 . . ?
C14 C19 H19A 109.5 . . ?
C14 C19 H19B 109.5 . . ?
C14 C19 H19C 109.5 . . ?
H19A C19 H19B 109.5 . . ?
H19A C19 H19C 109.5 . . ?
H19B C19 H19C 109.5 . . ?
C15 C20 H20A 109.5 . . ?
C15 C20 H20B 109.5 . . ?
C15 C20 H20C 109.5 . . ?
H20A C20 H20B 109.5 . . ?
H20A C20 H20C 109.5 . . ?
H20B C20 H20C 109.5 . . ?
C22 C21 Mo3 71.4(3) . . ?
C22 C21 C26 124.6(4) . . ?
C25 C21 Mo3 71.5(3) . . ?
C25 C21 C22 107.6(4) . . ?
C25 C21 C26 125.1(4) . . ?
C26 C21 Mo3 137.3(3) . . ?
C21 C22 Mo3 74.1(3) . . ?
C21 C22 C27 124.9(5) . . ?
C23 C22 Mo3 71.4(3) . . ?
C23 C22 C21 108.0(5) . . ?
C23 C22 C27 126.6(5) . . ?
C27 C22 Mo3 126.2(3) . . ?
C22 C23 Mo3 73.7(3) . . ?
C22 C23 C24 107.7(5) . . ?
C22 C23 C28 125.7(6) . . ?
C24 C23 Mo3 72.3(3) . . ?
C24 C23 C28 125.9(6) . . ?
C28 C23 Mo3 127.1(4) . . ?
C23 C24 Mo3 72.4(3) . . ?
C23 C24 C29 126.5(6) . . ?
C25 C24 Mo3 73.9(3) . . ?
C25 C24 C23 108.2(5) . . ?
C25 C24 C29 124.9(6) . . ?
C29 C24 Mo3 125.9(4) . . ?
C21 C25 Mo3 74.1(3) . . ?
C21 C25 C30 124.3(5) . . ?
C24 C25 Mo3 71.5(3) . . ?
C24 C25 C21 108.5(5) . . ?
C24 C25 C30 126.9(5) . . ?
C30 C25 Mo3 125.5(3) . . ?
C21 C26 H26A 109.5 . . ?
C21 C26 H26B 109.5 . . ?
C21 C26 H26C 109.5 . . ?
H26A C26 H26B 109.5 . . ?
H26A C26 H26C 109.5 . . ?
H26B C26 H26C 109.5 . . ?
C22 C27 H27A 109.5 . . ?
C22 C27 H27B 109.5 . . ?
C22 C27 H27C 109.5 . . ?
H27A C27 H27B 109.5 . . ?
H27A C27 H27C 109.5 . . ?
H27B C27 H27C 109.5 . . ?
C23 C28 H28A 109.5 . . ?
C23 C28 H28B 109.5 . . ?
C23 C28 H28C 109.5 . . ?
H28A C28 H28B 109.5 . . ?
H28A C28 H28C 109.5 . . ?
H28B C28 H28C 109.5 . . ?
C24 C29 H29A 109.5 . . ?
C24 C29 H29B 109.5 . . ?
C24 C29 H29C 109.5 . . ?
H29A C29 H29B 109.5 . . ?
H29A C29 H29C 109.5 . . ?
H29B C29 H29C 109.5 . . ?
C25 C30 H30A 109.5 . . ?
C25 C30 H30B 109.5 . . ?
C25 C30 H30C 109.5 . . ?
H30A C30 H30B 109.5 . . ?
H30A C30 H30C 109.5 . . ?
H30B C30 H30C 109.5 . . ?
C32 C31 Mo2 72.8(3) . . ?
C32 C31 C35 108.1(4) . . ?
C32 C31 C36 124.9(5) . . ?
C35 C31 Mo2 72.4(3) . . ?
C35 C31 C36 126.3(5) . . ?
C36 C31 Mo2 128.3(4) . . ?
C31 C32 Mo2 72.5(3) . . ?
C31 C32 C33 108.5(4) . . ?
C31 C32 C37 124.0(5) . . ?
C33 C32 Mo2 72.4(3) . . ?
C33 C32 C37 127.1(5) . . ?
C37 C32 Mo2 127.3(3) . . ?
C32 C33 Mo2 72.7(3) . . ?
C32 C33 C38 126.9(5) . . ?
C34 C33 Mo2 70.8(3) . . ?
C34 C33 C32 107.2(4) . . ?
C34 C33 C38 125.3(5) . . ?
C38 C33 Mo2 128.7(4) . . ?
C33 C34 Mo2 74.1(3) . . ?
C33 C34 C35 108.7(4) . . ?
C33 C34 C39 125.0(5) . . ?
C35 C34 Mo2 73.9(3) . . ?
C35 C34 C39 125.4(5) . . ?
C39 C34 Mo2 126.6(4) . . ?
C31 C35 Mo2 72.7(3) . . ?
C31 C35 C34 107.4(4) . . ?
C31 C35 C40 127.9(5) . . ?
C34 C35 Mo2 70.9(3) . . ?
C34 C35 C40 124.3(4) . . ?
C40 C35 Mo2 126.9(3) . . ?
C31 C36 H36A 109.5 . . ?
C31 C36 H36B 109.5 . . ?
C31 C36 H36C 109.5 . . ?
H36A C36 H36B 109.5 . . ?
H36A C36 H36C 109.5 . . ?
H36B C36 H36C 109.5 . . ?
C32 C37 H37A 109.5 . . ?
C32 C37 H37B 109.5 . . ?
C32 C37 H37C 109.5 . . ?
H37A C37 H37B 109.5 . . ?
H37A C37 H37C 109.5 . . ?
H37B C37 H37C 109.5 . . ?
C33 C38 H38A 109.5 . . ?
C33 C38 H38B 109.5 . . ?
C33 C38 H38C 109.5 . . ?
H38A C38 H38B 109.5 . . ?
H38A C38 H38C 109.5 . . ?
H38B C38 H38C 109.5 . . ?
C34 C39 H39A 109.5 . . ?
C34 C39 H39B 109.5 . . ?
C34 C39 H39C 109.5 . . ?
H39A C39 H39B 109.5 . . ?
H39A C39 H39C 109.5 . . ?
H39B C39 H39C 109.5 . . ?
C35 C40 H40A 109.5 . . ?
C35 C40 H40B 109.5 . . ?
C35 C40 H40C 109.5 . . ?
H40A C40 H40B 109.5 . . ?
H40A C40 H40C 109.5 . . ?
H40B C40 H40C 109.5 . . ?
C48' C47' D47' 120.6 . . ?
C52' C47' D47' 120.6 . . ?
C52' C47' C48' 118.8(14) . . ?
C47' C48' D48' 120.2 . . ?
C47' C48' C49' 119.7(15) . . ?
C49' C48' D48' 120.2 . . ?
C48' C49' D49' 119.6 . . ?
C50' C49' C48' 120.7(15) . . ?
C50' C49' D49' 119.6 . . ?
C49' C50' D50' 120.2 . . ?
C49' C50' C51' 119.7(15) . . ?
C51' C50' D50' 120.2 . . ?
C50' C51' D51' 120.8 . . ?
C52' C51' C50' 118.3(14) . . ?
C52' C51' D51' 120.8 . . ?
C47' C52' C51' 121.8(14) . . ?
C47' C52' D52' 119.1 . . ?
C51' C52' D52' 119.1 . . ?
C48 C47 D47 120.3 . . ?
C52 C47 D47 120.3 . . ?
C52 C47 C48 119.4(9) . . ?
C47 C48 D48 120.0 . . ?
C49 C48 C47 120.0(10) . . ?
C49 C48 D48 120.0 . . ?
C48 C49 D49 119.7 . . ?
C48 C49 C50 120.5(10) . . ?
C50 C49 D49 119.7 . . ?
C49 C50 D50 120.2 . . ?
C49 C50 C51 119.6(10) . . ?
C51 C50 D50 120.2 . . ?
C50 C51 D51 120.5 . . ?
C52 C51 C50 119.1(9) . . ?
C52 C51 D51 120.5 . . ?
C47 C52 C51 121.3(9) . . ?
C47 C52 D52 119.4 . . ?
C51 C52 D52 119.4 . . ?
C42 C41 D41 120.1 . . ?
C42 C41 C46 119.8(7) . . ?
C46 C41 D41 120.1 . . ?
C41 C42 D42 119.6 . . ?
C41 C42 C43 120.8(7) . . ?
C43 C42 D42 119.6 . . ?
C42 C43 D43 120.3 . . ?
C44 C43 C42 119.4(7) . . ?
C44 C43 D43 120.3 . . ?
C43 C44 D44 119.7 . . ?
C45 C44 C43 120.5(7) . . ?
C45 C44 D44 119.7 . . ?
C44 C45 D45 120.3 . . ?
C44 C45 C46 119.4(6) . . ?
C46 C45 D45 120.3 . . ?
C41 C46 C45 120.0(7) . . ?
C41 C46 D46 120.0 . . ?
C45 C46 D46 120.0 . . ?

loop_
_geom_bond_atom_site_label_1
_geom_bond_atom_site_label_2
_geom_bond_distance
_geom_bond_site_symmetry_2
_geom_bond_publ_flag
U1 I1 3.0681(3) . ?
U1 I2 3.0825(3) . ?
U1 S1 2.7724(11) . ?
U1 S2 2.7759(10) . ?
U1 S3 2.7770(10) . ?
U1 C1 2.802(4) . ?
U1 C2 2.801(5) . ?
U1 C3 2.777(4) . ?
U1 C4 2.774(4) . ?
U1 C5 2.785(5) . ?
Mo1 S1 2.3598(10) . ?
Mo1 S3 2.3430(11) . ?
Mo1 S4 2.3250(11) . ?
Mo1 C11 2.366(5) . ?
Mo1 C12 2.382(4) . ?
Mo1 C13 2.355(4) . ?
Mo1 C14 2.375(4) . ?
Mo1 C15 2.373(5) . ?
Mo2 S2 2.3586(11) . ?
Mo2 S3 2.3433(11) . ?
Mo2 S4 2.3219(11) . ?
Mo2 C31 2.376(5) . ?
Mo2 C32 2.380(5) . ?
Mo2 C33 2.377(4) . ?
Mo2 C34 2.335(4) . ?
Mo2 C35 2.373(5) . ?
Mo3 S1 2.3878(11) . ?
Mo3 S2 2.3938(11) . ?
Mo3 S4 2.3318(11) . ?
Mo3 C21 2.424(5) . ?
Mo3 C22 2.389(5) . ?
Mo3 C23 2.359(5) . ?
Mo3 C24 2.358(5) . ?
Mo3 C25 2.390(4) . ?
C1 C2 1.422(7) . ?
C1 C5 1.423(7) . ?
C1 C6 1.487(7) . ?
C2 C3 1.425(7) . ?
C2 C7 1.495(7) . ?
C3 C4 1.419(6) . ?
C3 C8 1.484(7) . ?
C4 C5 1.409(7) . ?
C4 C9 1.488(6) . ?
C5 C10 1.505(7) . ?
C6 H6A 0.9800 . ?
C6 H6B 0.9800 . ?
C6 H6C 0.9800 . ?
C7 H7A 0.9800 . ?
C7 H7B 0.9800 . ?
C7 H7C 0.9800 . ?
C8 H8A 0.9800 . ?
C8 H8B 0.9800 . ?
C8 H8C 0.9800 . ?
C9 H9A 0.9800 . ?
C9 H9B 0.9800 . ?
C9 H9C 0.9800 . ?
C10 H10A 0.9800 . ?
C10 H10B 0.9800 . ?
C10 H10C 0.9800 . ?
C11 C12 1.429(6) . ?
C11 C15 1.416(7) . ?
C11 C16 1.504(7) . ?
C12 C13 1.417(7) . ?
C12 C17 1.498(6) . ?
C13 C14 1.428(6) . ?
C13 C18 1.498(7) . ?
C14 C15 1.427(7) . ?
C14 C19 1.494(7) . ?
C15 C20 1.491(7) . ?
C16 H16A 0.9800 . ?
C16 H16B 0.9800 . ?
C16 H16C 0.9800 . ?
C17 H17A 0.9800 . ?
C17 H17B 0.9800 . ?
C17 H17C 0.9800 . ?
C18 H18A 0.9800 . ?
C18 H18B 0.9800 . ?
C18 H18C 0.9800 . ?
C19 H19A 0.9800 . ?
C19 H19B 0.9800 . ?
C19 H19C 0.9800 . ?
C20 H20A 0.9800 . ?
C20 H20B 0.9800 . ?
C20 H20C 0.9800 . ?
C21 C22 1.427(7) . ?
C21 C25 1.424(7) . ?
C21 C26 1.498(7) . ?
C22 C23 1.426(7) . ?
C22 C27 1.488(7) . ?
C23 C24 1.428(8) . ?
C23 C28 1.497(8) . ?
C24 C25 1.412(7) . ?
C24 C29 1.503(8) . ?
C25 C30 1.492(7) . ?
C26 H26A 0.9800 . ?
C26 H26B 0.9800 . ?
C26 H26C 0.9800 . ?
C27 H27A 0.9800 . ?
C27 H27B 0.9800 . ?
C27 H27C 0.9800 . ?
C28 H28A 0.9800 . ?
C28 H28B 0.9800 . ?
C28 H28C 0.9800 . ?
C29 H29A 0.9800 . ?
C29 H29B 0.9800 . ?
C29 H29C 0.9800 . ?
C30 H30A 0.9800 . ?
C30 H30B 0.9800 . ?
C30 H30C 0.9800 . ?
C31 C32 1.419(7) . ?
C31 C35 1.423(7) . ?
C31 C36 1.502(7) . ?
C32 C33 1.425(7) . ?
C32 C37 1.497(7) . ?
C33 C34 1.421(7) . ?
C33 C38 1.495(7) . ?
C34 C35 1.425(7) . ?
C34 C39 1.500(7) . ?
C35 C40 1.500(7) . ?
C36 H36A 0.9800 . ?
C36 H36B 0.9800 . ?
C36 H36C 0.9800 . ?
C37 H37A 0.9800 . ?
C37 H37B 0.9800 . ?
C37 H37C 0.9800 . ?
C38 H38A 0.9800 . ?
C38 H38B 0.9800 . ?
C38 H38C 0.9800 . ?
C39 H39A 0.9800 . ?
C39 H39B 0.9800 . ?
C39 H39C 0.9800 . ?
C40 H40A 0.9800 . ?
C40 H40B 0.9800 . ?
C40 H40C 0.9800 . ?
C47' D47' 0.9500 . ?
C47' C48' 1.377(13) . ?
C47' C52' 1.376(13) . ?
C48' D48' 0.9500 . ?
C48' C49' 1.381(13) . ?
C49' D49' 0.9500 . ?
C49' C50' 1.375(13) . ?
C50' D50' 0.9500 . ?
C50' C51' 1.381(13) . ?
C51' D51' 0.9500 . ?
C51' C52' 1.379(13) . ?
C52' D52' 0.9500 . ?
C47 D47 0.9500 . ?
C47 C48 1.379(11) . ?
C47 C52 1.374(10) . ?
C48 D48 0.9500 . ?
C48 C49 1.377(11) . ?
C49 D49 0.9500 . ?
C49 C50 1.382(11) . ?
C50 D50 0.9500 . ?
C50 C51 1.389(11) . ?
C51 D51 0.9500 . ?
C51 C52 1.380(10) . ?
C52 D52 0.9500 . ?
C41 D41 0.9500 . ?
C41 C42 1.349(11) . ?
C41 C46 1.379(11) . ?
C42 D42 0.9500 . ?
C42 C43 1.379(10) . ?
C43 D43 0.9500 . ?
C43 C44 1.373(10) . ?
C44 D44 0.9500 . ?
C44 C45 1.362(11) . ?
C45 D45 0.9500 . ?
C45 C46 1.385(12) . ?
C46 D46 0.9500 . ?

loop_
_geom_torsion_atom_site_label_1
_geom_torsion_atom_site_label_2
_geom_torsion_atom_site_label_3
_geom_torsion_atom_site_label_4
_geom_torsion
_geom_torsion_site_symmetry_1
_geom_torsion_site_symmetry_2
_geom_torsion_site_symmetry_3
_geom_torsion_site_symmetry_4
_geom_torsion_publ_flag
U1 C1 C2 C3 -67.7(3) . . . . ?
U1 C1 C2 C7 121.6(5) . . . . ?
U1 C1 C5 C4 68.5(3) . . . . ?
U1 C1 C5 C10 -120.1(5) . . . . ?
U1 C2 C3 C4 -69.1(3) . . . . ?
U1 C2 C3 C8 122.6(4) . . . . ?
U1 C3 C4 C5 -69.2(3) . . . . ?
U1 C3 C4 C9 121.2(4) . . . . ?
U1 C4 C5 C1 -69.2(3) . . . . ?
U1 C4 C5 C10 119.2(5) . . . . ?
Mo1 C11 C12 C13 -62.9(3) . . . . ?
Mo1 C11 C12 C17 124.8(5) . . . . ?
Mo1 C11 C15 C14 64.0(3) . . . . ?
Mo1 C11 C15 C20 -123.2(5) . . . . ?
Mo1 C12 C13 C14 -65.4(3) . . . . ?
Mo1 C12 C13 C18 124.8(5) . . . . ?
Mo1 C13 C14 C15 -64.2(3) . . . . ?
Mo1 C13 C14 C19 123.7(5) . . . . ?
Mo1 C14 C15 C11 -63.8(3) . . . . ?
Mo1 C14 C15 C20 123.6(5) . . . . ?
Mo2 C31 C32 C33 -64.0(3) . . . . ?
Mo2 C31 C32 C37 123.6(5) . . . . ?
Mo2 C31 C35 C34 62.8(3) . . . . ?
Mo2 C31 C35 C40 -123.7(5) . . . . ?
Mo2 C32 C33 C34 -62.8(3) . . . . ?
Mo2 C32 C33 C38 125.8(5) . . . . ?
Mo2 C33 C34 C35 -66.3(3) . . . . ?
Mo2 C33 C34 C39 123.9(5) . . . . ?
Mo2 C34 C35 C31 -64.0(3) . . . . ?
Mo2 C34 C35 C40 122.2(5) . . . . ?
Mo3 C21 C22 C23 -63.8(3) . . . . ?
Mo3 C21 C22 C27 123.4(5) . . . . ?
Mo3 C21 C25 C24 63.7(3) . . . . ?
Mo3 C21 C25 C30 -122.4(5) . . . . ?
Mo3 C22 C23 C24 -64.8(3) . . . . ?
Mo3 C22 C23 C28 124.4(5) . . . . ?
Mo3 C23 C24 C25 -65.9(3) . . . . ?
Mo3 C23 C24 C29 122.0(5) . . . . ?
Mo3 C24 C25 C21 -65.4(3) . . . . ?
Mo3 C24 C25 C30 120.9(5) . . . . ?
C1 C2 C3 U1 68.4(3) . . . . ?
C1 C2 C3 C4 -0.7(5) . . . . ?
C1 C2 C3 C8 -169.0(4) . . . . ?
C2 C1 C5 U1 -68.6(3) . . . . ?
C2 C1 C5 C4 -0.1(5) . . . . ?
C2 C1 C5 C10 171.3(5) . . . . ?
C2 C3 C4 U1 69.8(3) . . . . ?
C2 C3 C4 C5 0.7(5) . . . . ?
C2 C3 C4 C9 -169.0(4) . . . . ?
C3 C4 C5 U1 68.9(3) . . . . ?
C3 C4 C5 C1 -0.3(5) . . . . ?
C3 C4 C5 C10 -172.0(5) . . . . ?
C5 C1 C2 U1 68.2(3) . . . . ?
C5 C1 C2 C3 0.5(5) . . . . ?
C5 C1 C2 C7 -170.2(5) . . . . ?
C6 C1 C2 U1 -118.3(5) . . . . ?
C6 C1 C2 C3 174.1(4) . . . . ?
C6 C1 C2 C7 3.3(8) . . . . ?
C6 C1 C5 U1 117.9(5) . . . . ?
C6 C1 C5 C4 -173.6(4) . . . . ?
C6 C1 C5 C10 -2.1(8) . . . . ?
C7 C2 C3 U1 -120.5(5) . . . . ?
C7 C2 C3 C4 170.3(5) . . . . ?
C7 C2 C3 C8 2.1(7) . . . . ?
C8 C3 C4 U1 -122.1(5) . . . . ?
C8 C3 C4 C5 168.7(4) . . . . ?
C8 C3 C4 C9 -0.9(7) . . . . ?
C9 C4 C5 U1 -121.6(4) . . . . ?
C9 C4 C5 C1 169.2(4) . . . . ?
C9 C4 C5 C10 -2.4(8) . . . . ?
C11 C12 C13 Mo1 63.1(3) . . . . ?
C11 C12 C13 C14 -2.3(5) . . . . ?
C11 C12 C13 C18 -172.1(5) . . . . ?
C12 C11 C15 Mo1 -65.2(3) . . . . ?
C12 C11 C15 C14 -1.2(5) . . . . ?
C12 C11 C15 C20 171.6(4) . . . . ?
C12 C13 C14 Mo1 65.7(3) . . . . ?
C12 C13 C14 C15 1.5(5) . . . . ?
C12 C13 C14 C19 -170.6(5) . . . . ?
C13 C14 C15 Mo1 63.7(3) . . . . ?
C13 C14 C15 C11 -0.2(5) . . . . ?
C13 C14 C15 C20 -172.7(5) . . . . ?
C15 C11 C12 Mo1 65.1(3) . . . . ?
C15 C11 C12 C13 2.2(5) . . . . ?
C15 C11 C12 C17 -170.1(4) . . . . ?
C16 C11 C12 Mo1 -124.3(5) . . . . ?
C16 C11 C12 C13 172.8(4) . . . . ?
C16 C11 C12 C17 0.6(8) . . . . ?
C16 C11 C15 Mo1 124.1(5) . . . . ?
C16 C11 C15 C14 -171.9(4) . . . . ?
C16 C11 C15 C20 1.0(8) . . . . ?
C17 C12 C13 Mo1 -124.5(5) . . . . ?
C17 C12 C13 C14 170.1(4) . . . . ?
C17 C12 C13 C18 0.3(8) . . . . ?
C18 C13 C14 Mo1 -124.6(5) . . . . ?
C18 C13 C14 C15 171.2(5) . . . . ?
C18 C13 C14 C19 -0.9(8) . . . . ?
C19 C14 C15 Mo1 -124.3(5) . . . . ?
C19 C14 C15 C11 171.9(5) . . . . ?
C19 C14 C15 C20 -0.7(8) . . . . ?
C21 C22 C23 Mo3 65.6(3) . . . . ?
C21 C22 C23 C24 0.8(5) . . . . ?
C21 C22 C23 C28 -170.1(5) . . . . ?
C22 C21 C25 Mo3 -62.7(3) . . . . ?
C22 C21 C25 C24 1.0(5) . . . . ?
C22 C21 C25 C30 174.9(4) . . . . ?
C22 C23 C24 Mo3 65.7(3) . . . . ?
C22 C23 C24 C25 -0.1(5) . . . . ?
C22 C23 C24 C29 -172.3(5) . . . . ?
C23 C24 C25 Mo3 64.9(3) . . . . ?
C23 C24 C25 C21 -0.5(5) . . . . ?
C23 C24 C25 C30 -174.2(4) . . . . ?
C25 C21 C22 Mo3 62.7(3) . . . . ?
C25 C21 C22 C23 -1.1(5) . . . . ?
C25 C21 C22 C27 -173.9(5) . . . . ?
C26 C21 C22 Mo3 -135.2(5) . . . . ?
C26 C21 C22 C23 161.0(4) . . . . ?
C26 C21 C22 C27 -11.8(8) . . . . ?
C26 C21 C25 Mo3 135.3(5) . . . . ?
C26 C21 C25 C24 -161.0(4) . . . . ?
C26 C21 C25 C30 12.9(7) . . . . ?
C27 C22 C23 Mo3 -121.7(5) . . . . ?
C27 C22 C23 C24 173.4(5) . . . . ?
C27 C22 C23 C28 2.6(8) . . . . ?
C28 C23 C24 Mo3 -123.5(5) . . . . ?
C28 C23 C24 C25 170.7(5) . . . . ?
C28 C23 C24 C29 -1.5(8) . . . . ?
C29 C24 C25 Mo3 -122.9(5) . . . . ?
C29 C24 C25 C21 171.7(5) . . . . ?
C29 C24 C25 C30 -1.9(8) . . . . ?
C31 C32 C33 Mo2 64.0(3) . . . . ?
C31 C32 C33 C34 1.2(5) . . . . ?
C31 C32 C33 C38 -170.2(5) . . . . ?
C32 C31 C35 Mo2 -64.5(3) . . . . ?
C32 C31 C35 C34 -1.7(5) . . . . ?
C32 C31 C35 C40 171.8(5) . . . . ?
C32 C33 C34 Mo2 64.1(3) . . . . ?
C32 C33 C34 C35 -2.2(5) . . . . ?
C32 C33 C34 C39 -172.1(5) . . . . ?
C33 C34 C35 Mo2 66.4(3) . . . . ?
C33 C34 C35 C31 2.4(5) . . . . ?
C33 C34 C35 C40 -171.3(4) . . . . ?
C35 C31 C32 Mo2 64.3(3) . . . . ?
C35 C31 C32 C33 0.3(5) . . . . ?
C35 C31 C32 C37 -172.1(4) . . . . ?
C36 C31 C32 Mo2 -125.0(5) . . . . ?
C36 C31 C32 C33 171.0(5) . . . . ?
C36 C31 C32 C37 -1.5(8) . . . . ?
C36 C31 C35 Mo2 125.0(5) . . . . ?
C36 C31 C35 C34 -172.2(5) . . . . ?
C36 C31 C35 C40 1.3(8) . . . . ?
C37 C32 C33 Mo2 -123.8(5) . . . . ?
C37 C32 C33 C34 173.3(5) . . . . ?
C37 C32 C33 C38 2.0(8) . . . . ?
C38 C33 C34 Mo2 -124.4(5) . . . . ?
C38 C33 C34 C35 169.3(5) . . . . ?
C38 C33 C34 C39 -0.5(8) . . . . ?
C39 C34 C35 Mo2 -123.8(5) . . . . ?
C39 C34 C35 C31 172.2(5) . . . . ?
C39 C34 C35 C40 -1.6(8) . . . . ?
C47' C48' C49' C50' 6(4) . . . . ?
C48' C47' C52' C51' -2(4) . . . . ?
C48' C49' C50' C51' 3(4) . . . . ?
C49' C50' C51' C52' -10(4) . . . . ?
C50' C51' C52' C47' 10(4) . . . . ?
C52' C47' C48' C49' -6(4) . . . . ?
C47 C48 C49 C50 -4(2) . . . . ?
C48 C47 C52 C51 -1.6(19) . . . . ?
C48 C49 C50 C51 4(2) . . . . ?
C49 C50 C51 C52 -2.9(19) . . . . ?
C50 C51 C52 C47 1.8(17) . . . . ?
C52 C47 C48 C49 2(2) . . . . ?
C41 C42 C43 C44 -0.3(11) . . . . ?
C42 C41 C46 C45 1.2(13) . . . . ?
C42 C43 C44 C45 1.5(10) . . . . ?
C43 C44 C45 C46 -1.3(11) . . . . ?
C44 C45 C46 C41 0.0(12) . . . . ?
C46 C41 C42 C43 -1.0(12) . . . . ?
